data_7205856
loop_
_publ_author_name
'Fri\<s\<ci\'c, Tomislav'
'Halasz, Ivan'
'Strobridge, Fiona C.'
'Dinnebier, Robert E.'
'Stein, Robin S.'
'F\'abi\'an, L\'aszl\'o'
'Curfs, Caroline'

_publ_section_title
;
 A rational approach to screen for hydrated forms of the pharmaceutical
 derivative magnesium naproxen using liquid-assisted grinding
;
_journal_issue 9
_journal_name_full CrystEngComm
_journal_page_first 3125
_journal_paper_doi 10.1039/c0ce00894j
_journal_volume 13
_journal_year 2011
_chemical_absolute_configuration syn
_chemical_formula_moiety 'C28 H26 Mg1 O10'
_chemical_formula_sum 'C28 H26 Mg O10'
_chemical_formula_weight 546.82
_space_group_IT_number 19
_symmetry_cell_setting orthorhombic
_symmetry_space_group_name_Hall 'P 2ac 2ab'
_symmetry_space_group_name_H-M 'P 21 21 21'
_cell_angle_alpha 90
_cell_angle_beta 90
_cell_angle_gamma 90
_cell_formula_units_Z 2
_cell_length_a 43.6732(37)
_cell_length_b 5.88876(52)
_cell_length_c 5.14629(39)
_cell_measurement_temperature 291
_cell_volume 1323.53(19)
_diffrn_ambient_temperature 291
_diffrn_measurement_device_type
;
Bruker D8 Advance in Debye-Scherrer geometry
;
_diffrn_radiation_type 'Cu K\a_1'
_diffrn_radiation_wavelength 1.54059
_exptl_crystal_colour white
_exptl_crystal_density_diffrn 1.372
_pd_proc_ls_profile_function
;
Calculated from fundamental parameters
;
_pd_proc_ls_prof_R_factor 0.0486
_pd_proc_ls_prof_wR_factor 0.0641
_refine_ls_goodness_of_fit_all 1.71
_refine_ls_hydrogen_treatment constr
_refine_ls_number_parameters 67
_refine_ls_R_Fsqd_factor 0.0253
_refine_ls_shift/su_max <0.01
_refine_ls_structure_factor_coef Fsqd
_cod_data_source_file c0ce00894j.txt
_cod_data_source_block 3
_cod_original_sg_symbol_H-M P212121
_cod_original_formula_sum 'C28 H26 Mg1 O10'
_cod_database_code 7205856

loop_
_symmetry_equiv_pos_as_xyz
'-x, y+1/2, -z+1/2'
'-x+1/2, -y, z+1/2'
'x, y, z'
'x+1/2, -y+1/2, -z'

loop_
_atom_site_label
_atom_site_type_symbol
_atom_site_symmetry_multiplicity
_atom_site_fract_x
_atom_site_fract_y
_atom_site_fract_z
_atom_site_occupancy
_atom_site_B_iso_or_equiv
O21 O 4 0.22079(11) 0.8410(10) 0.81818(73) 1 0.10(32)
O22 O 4 0.24394(10) -0.71899(59) 0.82108(85) 1 0.10(32)
Mg1 Mg 4 0.251000(95) 1.0035(12) 0.0759(14) 0.5 0.10(32)
O1 O 4 0.7865563 -0.429964 1.177609 1 2.39(31)
O2 O 4 0.7961645 -0.07653124 1.307802 1 2.39(31)
C1 C 4 0.8028612 -0.254419 1.184841 1 2.39(31)
O3 O 4 0.9761092 -0.298074 1.988373 1 2.39(31)
C2 C 4 0.8332101 -0.2618794 1.035132 1 2.39(31)
H2 H 4 0.8323711 -0.3976305 0.9186933 1 2.39(31)
C3 C 4 0.836668 -0.0544658 0.8609689 1 2.39(31)
H3A H 4 0.8368038 0.0832696 0.9678284 1 2.39(31)
H3B H 4 0.8194944 -0.04805804 0.7386791 1 2.39(31)
H3C H 4 0.8559523 -0.06509286 0.7642401 1 2.39(31)
C4 C 4 0.8593162 -0.3011277 1.225537 1 2.39(31)
C5 C 4 0.8581777 -0.496113 1.387819 1 2.39(31)
H5 H 4 0.8417858 -0.6007956 1.368282 1 2.39(31)
C6 C 4 0.8801025 -0.5366447 1.57168 1 2.39(31)
H6 H 4 0.8785573 -0.667956 1.678101 1 2.39(31)
C7 C 4 0.9050208 -0.3866334 1.606205 1 2.39(31)
C8 C 4 0.9279445 -0.4243038 1.79805 1 2.39(31)
H8 H 4 0.9265533 -0.5510496 1.911526 1 2.39(31)
C9 C 4 0.952207 -0.2752788 1.81764 1 2.39(31)
C10 C 4 0.9540772 -0.08513539 1.653452 1 2.39(31)
H10 H 4 0.970781 0.01708069 1.670446 1 2.39(31)
C11 C 4 0.9322789 -0.04589343 1.471041 1 2.39(31)
H11 H 4 0.9339387 0.08375619 1.362277 1 2.39(31)
C12 C 4 0.907071 -0.1947706 1.439554 1 2.39(31)
C13 C 4 0.8837879 -0.1566814 1.25181 1 2.39(31)
H13 H 4 0.8851735 -0.02772622 1.141566 1 2.39(31)
C14 C 4 0.9758026 -0.4901751 2.157575 1 2.39(31)
H14A H 4 0.9575963 -0.4837917 2.268679 1 2.39(31)
H14B H 4 0.9942278 -0.4887017 2.266252 1 2.39(31)
H14C H 4 0.9753607 -0.6298462 2.054118 1 2.39(31)
